data_7002791
loop_
_publ_author_name
'Peng, Kuo-Fu'
'Chen, Chi-Tien'

_publ_section_title
;
 Synthesis and catalytic application of aluminium anilido-pyrazolate
 complexes
;
_journal_issue 44
_journal_name_full 'Dalton Transactions'
_journal_page_first 9800
_journal_page_last 9806
_journal_paper_doi 10.1039/b905394h
_journal_year 2009
_chemical_absolute_configuration unk
_chemical_formula_moiety 'C18 H20 Al N3 O'
_chemical_formula_sum 'C18 H20 Al N3 O'
_chemical_formula_weight 321.35
_chemical_name_systematic
;
?
;
_space_group_IT_number 19
_symmetry_cell_setting orthorhombic
_symmetry_space_group_name_Hall 'P 2ac 2ab'
_symmetry_space_group_name_H-M 'P 21 21 21'
_atom_sites_solution_hydrogens geom
_atom_sites_solution_primary direct
_atom_sites_solution_secondary difmap
_audit_creation_method SHELXL-97
_cell_angle_alpha 90.00
_cell_angle_beta 90.00
_cell_angle_gamma 90.00
_cell_formula_units_Z 4
_cell_length_a 10.4157(6)
_cell_length_b 10.5978(6)
_cell_length_c 15.1969(7)
_cell_measurement_reflns_used 3679
_cell_measurement_temperature 100(2)
_cell_measurement_theta_max 29.1241
_cell_measurement_theta_min 3.2809
_cell_volume 1677.49(16)
_computing_cell_refinement
;
CrysAlis CCD, Oxford Diffraction Ltd.,
Version 1.171.32.29 (release 10-06-2008 CrysAlis171 .NET)
(compiled Jun 10 2008,16:49:55)
;
_computing_data_collection
;
CrysAlis CCD, Oxford Diffraction Ltd.,
Version 1.171.32.29 (release 10-06-2008 CrysAlis171 .NET)
(compiled Jun 10 2008,16:49:55)
;
_computing_data_reduction
;
CrysAlis CCD, Oxford Diffraction Ltd.,
Version 1.171.32.29 (release 10-06-2008 CrysAlis171 .NET)
(compiled Jun 10 2008,16:49:55)
;
_computing_molecular_graphics 'Bruker SHELXTL'
_computing_publication_material 'Bruker SHELXTL'
_computing_structure_refinement 'SHELXL-97 (Sheldrick, 1997)'
_computing_structure_solution 'SHELXS-97 (Sheldrick, 1990)'
_diffrn_ambient_temperature 100(2)
_diffrn_measured_fraction_theta_full 0.942
_diffrn_measured_fraction_theta_max 0.841
_diffrn_measurement_device_type 'CCD area detector'
_diffrn_measurement_method 'phi and omega scans'
_diffrn_radiation_monochromator graphite
_diffrn_radiation_source 'fine-focus sealed tube'
_diffrn_radiation_type MoK\a
_diffrn_radiation_wavelength 0.71073
_diffrn_reflns_av_R_equivalents 0.0276
_diffrn_reflns_av_sigmaI/netI 0.0438
_diffrn_reflns_limit_h_max 9
_diffrn_reflns_limit_h_min -14
_diffrn_reflns_limit_k_max 14
_diffrn_reflns_limit_k_min -9
_diffrn_reflns_limit_l_max 19
_diffrn_reflns_limit_l_min -19
_diffrn_reflns_number 6118
_diffrn_reflns_theta_full 27.50
_diffrn_reflns_theta_max 29.25
_diffrn_reflns_theta_min 3.30
_exptl_absorpt_coefficient_mu 0.129
_exptl_absorpt_correction_T_max 0.9563
_exptl_absorpt_correction_T_min 0.9210
_exptl_absorpt_correction_type empirical
_exptl_absorpt_process_details
;
CrysAlis RED, Oxford Diffraction Ltd.,
Version 1.171.32.29 (release 10-06-2008 CrysAlis171 .NET)
(compiled Jun 10 2008,16:49:55)
Empirical absorption correction using spherical harmonics,
implemented in SCALE3 ABSPACK scaling algorithm.
;
_exptl_crystal_colour orange
_exptl_crystal_density_diffrn 1.272
_exptl_crystal_density_method 'not measured'
_exptl_crystal_description parallelpied
_exptl_crystal_F_000 680
_exptl_crystal_size_max 0.65
_exptl_crystal_size_mid 0.40
_exptl_crystal_size_min 0.35
_refine_diff_density_max 0.425
_refine_diff_density_min -0.474
_refine_diff_density_rms 0.058
_refine_ls_extinction_method none
_refine_ls_goodness_of_fit_ref 1.000
_refine_ls_hydrogen_treatment constr
_refine_ls_matrix_type full
_refine_ls_number_parameters 208
_refine_ls_number_reflns 2184
_refine_ls_number_restraints 0
_refine_ls_restrained_S_all 1.000
_refine_ls_R_factor_all 0.0525
_refine_ls_R_factor_gt 0.0435
_refine_ls_shift/su_max 0.000
_refine_ls_shift/su_mean 0.000
_refine_ls_structure_factor_coef Fsqd
_refine_ls_weighting_details 'calc w=1/[\s^2^(Fo^2^)+(0.0878P)^2^+0.0000P] where P=(Fo^2^+2Fc^2^)/3'
_refine_ls_weighting_scheme calc
_refine_ls_wR_factor_gt 0.1175
_refine_ls_wR_factor_ref 0.1207
_reflns_number_gt 1826
_reflns_number_total 2184
_reflns_threshold_expression >2sigma(I)
_cod_data_source_file b905394h.txt
_cod_data_source_block compound_3
_cod_original_sg_symbol_H-M P2(1)2(1)2(1)
_cod_database_code 7002791

loop_
_symmetry_equiv_pos_as_xyz
'x, y, z'
'-x+1/2, -y, z+1/2'
'-x, y+1/2, -z+1/2'
'x+1/2, -y+1/2, -z'

loop_
_atom_site_label
_atom_site_type_symbol
_atom_site_fract_x
_atom_site_fract_y
_atom_site_fract_z
_atom_site_U_iso_or_equiv
_atom_site_adp_type
_atom_site_occupancy
_atom_site_symmetry_multiplicity
_atom_site_calc_flag
_atom_site_refinement_flags
_atom_site_disorder_assembly
_atom_site_disorder_group
Al Al 0.94431(8) 0.50445(9) 0.07989(5) 0.0144(2) Uani 1 1 d . . .
O O 1.0341(2) 0.6299(2) -0.01765(13) 0.0221(5) Uani 1 1 d . . .
N1 N 0.8405(2) 0.3694(2) 0.13987(16) 0.0161(5) Uani 1 1 d . . .
N2 N 0.7274(2) 0.3211(2) 0.11017(15) 0.0146(5) Uani 1 1 d . . .
N3 N 0.8529(2) 0.4684(2) -0.02537(15) 0.0149(5) Uani 1 1 d . . .
C1 C 0.7207(3) 0.4452(3) -0.02763(18) 0.0144(6) Uani 1 1 d . . .
C2 C 0.6407(3) 0.4921(3) -0.09392(18) 0.0180(6) Uani 1 1 d . . .
H2A H 0.6784 0.5397 -0.1401 0.022 Uiso 1 1 calc R . .
C3 C 0.5095(3) 0.4727(3) -0.0956(2) 0.0206(7) Uani 1 1 d . . .
H3A H 0.4594 0.5060 -0.1424 0.025 Uiso 1 1 calc R . .
C4 C 0.4513(3) 0.4041(3) -0.0287(2) 0.0218(7) Uani 1 1 d . . .
H4A H 0.3614 0.3895 -0.0294 0.026 Uiso 1 1 calc R . .
C5 C 0.5255(3) 0.3581(3) 0.0382(2) 0.0204(7) Uani 1 1 d . . .
H5A H 0.4859 0.3124 0.0846 0.025 Uiso 1 1 calc R . .
C6 C 0.6573(3) 0.3765(3) 0.03971(18) 0.0149(6) Uani 1 1 d . . .
C7 C 0.9156(3) 0.4931(3) -0.10441(18) 0.0157(6) Uani 1 1 d . . .
C8 C 0.8911(3) 0.4361(3) -0.18559(19) 0.0168(6) Uani 1 1 d . . .
H8A H 0.8229 0.3770 -0.1912 0.020 Uiso 1 1 calc R . .
C9 C 0.9666(3) 0.4658(3) -0.25816(19) 0.0208(7) Uani 1 1 d . . .
H9A H 0.9480 0.4277 -0.3133 0.025 Uiso 1 1 calc R . .
C10 C 1.0671(3) 0.5487(3) -0.25202(19) 0.0211(7) Uani 1 1 d . . .
H10A H 1.1177 0.5674 -0.3024 0.025 Uiso 1 1 calc R . .
C11 C 1.0945(3) 0.6052(3) -0.1720(2) 0.0200(7) Uani 1 1 d . . .
H11A H 1.1647 0.6620 -0.1666 0.024 Uiso 1 1 calc R . .
C12 C 1.0189(3) 0.5778(3) -0.1005(2) 0.0181(6) Uani 1 1 d . . .
C13 C 1.1430(4) 0.7088(4) -0.0026(2) 0.0347(9) Uani 1 1 d . . .
H13A H 1.1635 0.7553 -0.0566 0.052 Uiso 1 1 calc R . .
H13B H 1.2167 0.6566 0.0144 0.052 Uiso 1 1 calc R . .
H13C H 1.1237 0.7687 0.0447 0.052 Uiso 1 1 calc R . .
C14 C 0.6915(3) 0.2223(3) 0.16139(19) 0.0201(7) Uani 1 1 d . . .
H14A H 0.6165 0.1724 0.1540 0.024 Uiso 1 1 calc R . .
C15 C 0.7820(3) 0.2075(3) 0.2251(2) 0.0228(7) Uani 1 1 d . . .
H15A H 0.7826 0.1466 0.2710 0.027 Uiso 1 1 calc R . .
C16 C 0.8737(3) 0.3006(3) 0.20893(19) 0.0190(7) Uani 1 1 d . . .
H16A H 0.9493 0.3129 0.2428 0.023 Uiso 1 1 calc R . .
C17 C 0.8860(3) 0.6474(3) 0.15177(19) 0.0186(7) Uani 1 1 d . . .
H17A H 0.8396 0.6158 0.2034 0.028 Uiso 1 1 calc R . .
H17B H 0.8288 0.7010 0.1168 0.028 Uiso 1 1 calc R . .
H17C H 0.9604 0.6968 0.1710 0.028 Uiso 1 1 calc R . .
C18 C 1.1144(3) 0.4261(3) 0.1013(2) 0.0252(7) Uani 1 1 d . . .
H18A H 1.1059 0.3598 0.1460 0.038 Uiso 1 1 calc R . .
H18B H 1.1746 0.4905 0.1222 0.038 Uiso 1 1 calc R . .
H18C H 1.1466 0.3891 0.0465 0.038 Uiso 1 1 calc R . .

loop_
_atom_site_aniso_label
_atom_site_aniso_U_11
_atom_site_aniso_U_22
_atom_site_aniso_U_33
_atom_site_aniso_U_23
_atom_site_aniso_U_13
_atom_site_aniso_U_12
Al 0.0138(4) 0.0161(4) 0.0134(4) -0.0017(4) -0.0014(3) -0.0017(4)
O 0.0259(12) 0.0243(12) 0.0160(10) -0.0026(9) 0.0027(10) -0.0121(10)
N1 0.0171(13) 0.0174(12) 0.0138(11) -0.0025(10) -0.0023(11) -0.0010(11)
N2 0.0143(12) 0.0153(12) 0.0142(11) -0.0014(9) 0.0016(10) -0.0025(11)
N3 0.0153(12) 0.0175(13) 0.0118(11) -0.0003(9) 0.0002(10) -0.0030(10)
C1 0.0147(13) 0.0135(14) 0.0150(13) -0.0038(11) 0.0012(12) 0.0011(12)
C2 0.0195(14) 0.0183(15) 0.0163(13) -0.0004(12) 0.0004(12) 0.0009(13)
C3 0.0207(15) 0.0217(17) 0.0195(14) -0.0037(12) -0.0050(13) 0.0030(13)
C4 0.0135(14) 0.0296(17) 0.0222(14) -0.0082(13) -0.0016(14) 0.0009(13)
C5 0.0189(16) 0.0202(16) 0.0222(15) -0.0065(13) 0.0058(13) -0.0016(13)
C6 0.0185(15) 0.0141(14) 0.0120(12) -0.0019(11) 0.0007(12) 0.0003(12)
C7 0.0166(13) 0.0165(14) 0.0139(12) 0.0018(11) 0.0007(11) 0.0006(13)
C8 0.0143(14) 0.0197(16) 0.0163(13) -0.0003(12) -0.0022(13) 0.0014(12)
C9 0.0245(17) 0.0250(17) 0.0128(13) -0.0003(11) -0.0032(13) 0.0034(14)
C10 0.0207(16) 0.0273(16) 0.0154(13) 0.0081(12) 0.0041(13) 0.0027(14)
C11 0.0192(15) 0.0179(16) 0.0231(15) 0.0045(12) -0.0005(14) -0.0037(13)
C12 0.0201(15) 0.0171(15) 0.0172(14) -0.0001(11) -0.0015(13) -0.0015(12)
C13 0.044(2) 0.035(2) 0.0250(16) -0.0053(16) 0.0031(17) -0.0215(18)
C14 0.0222(17) 0.0187(16) 0.0196(15) 0.0019(12) 0.0062(14) -0.0023(13)
C15 0.0272(18) 0.0211(17) 0.0200(15) 0.0048(12) 0.0040(15) 0.0004(14)
C16 0.0225(17) 0.0216(17) 0.0128(13) 0.0014(12) -0.0005(13) 0.0008(13)
C17 0.0187(16) 0.0204(16) 0.0166(13) -0.0015(12) -0.0008(13) -0.0007(13)
C18 0.0158(15) 0.0267(18) 0.0332(18) -0.0012(14) 0.0005(15) 0.0013(14)

loop_
_atom_type_symbol
_atom_type_description
_atom_type_scat_dispersion_real
_atom_type_scat_dispersion_imag
_atom_type_scat_source
C C 0.0033 0.0000 'International Tables Vol C Tables 4.2.6.8 and 6.1.1.4'
H H 0.0000 0.0000 'International Tables Vol C Tables 4.2.6.8 and 6.1.1.4'
N N 0.0061 0.0000 'International Tables Vol C Tables 4.2.6.8 and 6.1.1.4'
O O 0.0106 0.0000 'International Tables Vol C Tables 4.2.6.8 and 6.1.1.4'
Al Al 0.0645 0.0000 'International Tables Vol C Tables 4.2.6.8 and 6.1.1.4'

loop_
_geom_angle_atom_site_label_1
_geom_angle_atom_site_label_2
_geom_angle_atom_site_label_3
_geom_angle
_geom_angle_site_symmetry_1
_geom_angle_site_symmetry_3
_geom_angle_publ_flag
N3 Al C17 117.91(12) . . ?
N3 Al C18 120.12(13) . . ?
C17 Al C18 120.53(15) . . ?
N3 Al N1 88.23(11) . . ?
C17 Al N1 97.51(12) . . ?
C18 Al N1 96.15(13) . . ?
N3 Al O 76.55(10) . . ?
C17 Al O 92.30(12) . . ?
C18 Al O 89.10(13) . . ?
N1 Al O 164.49(10) . . ?
C12 O C13 118.0(2) . . ?
C12 O Al 108.88(18) . . ?
C13 O Al 125.73(19) . . ?
C16 N1 N2 106.3(3) . . ?
C16 N1 Al 127.7(2) . . ?
N2 N1 Al 125.60(19) . . ?
C14 N2 N1 109.8(3) . . ?
C14 N2 C6 127.5(3) . . ?
N1 N2 C6 122.6(2) . . ?
C7 N3 C1 118.3(2) . . ?
C7 N3 Al 116.96(19) . . ?
C1 N3 Al 123.31(19) . . ?
C2 C1 N3 122.8(3) . . ?
C2 C1 C6 115.1(3) . . ?
N3 C1 C6 122.0(3) . . ?
C3 C2 C1 123.4(3) . . ?
C3 C2 H2A 118.3 . . ?
C1 C2 H2A 118.3 . . ?
C2 C3 C4 119.7(3) . . ?
C2 C3 H3A 120.2 . . ?
C4 C3 H3A 120.2 . . ?
C5 C4 C3 119.0(3) . . ?
C5 C4 H4A 120.5 . . ?
C3 C4 H4A 120.5 . . ?
C4 C5 C6 121.5(3) . . ?
C4 C5 H5A 119.3 . . ?
C6 C5 H5A 119.3 . . ?
C5 C6 C1 121.4(3) . . ?
C5 C6 N2 117.5(3) . . ?
C1 C6 N2 121.1(3) . . ?
N3 C7 C8 126.5(3) . . ?
N3 C7 C12 116.3(3) . . ?
C8 C7 C12 117.0(3) . . ?
C9 C8 C7 119.9(3) . . ?
C9 C8 H8A 120.0 . . ?
C7 C8 H8A 120.0 . . ?
C10 C9 C8 121.5(3) . . ?
C10 C9 H9A 119.2 . . ?
C8 C9 H9A 119.2 . . ?
C9 C10 C11 119.7(3) . . ?
C9 C10 H10A 120.2 . . ?
C11 C10 H10A 120.2 . . ?
C12 C11 C10 119.0(3) . . ?
C12 C11 H11A 120.5 . . ?
C10 C11 H11A 120.5 . . ?
C11 C12 O 124.8(3) . . ?
C11 C12 C7 122.8(3) . . ?
O C12 C7 112.4(2) . . ?
O C13 H13A 109.5 . . ?
O C13 H13B 109.5 . . ?
H13A C13 H13B 109.5 . . ?
O C13 H13C 109.5 . . ?
H13A C13 H13C 109.5 . . ?
H13B C13 H13C 109.5 . . ?
N2 C14 C15 107.9(3) . . ?
N2 C14 H14A 126.1 . . ?
C15 C14 H14A 126.1 . . ?
C14 C15 C16 105.5(3) . . ?
C14 C15 H15A 127.3 . . ?
C16 C15 H15A 127.3 . . ?
N1 C16 C15 110.6(3) . . ?
N1 C16 H16A 124.7 . . ?
C15 C16 H16A 124.7 . . ?
Al C17 H17A 109.5 . . ?
Al C17 H17B 109.5 . . ?
H17A C17 H17B 109.5 . . ?
Al C17 H17C 109.5 . . ?
H17A C17 H17C 109.5 . . ?
H17B C17 H17C 109.5 . . ?
Al C18 H18A 109.5 . . ?
Al C18 H18B 109.5 . . ?
H18A C18 H18B 109.5 . . ?
Al C18 H18C 109.5 . . ?
H18A C18 H18C 109.5 . . ?
H18B C18 H18C 109.5 . . ?

loop_
_geom_bond_atom_site_label_1
_geom_bond_atom_site_label_2
_geom_bond_distance
_geom_bond_site_symmetry_2
_geom_bond_publ_flag
Al N3 1.900(2) . ?
Al C17 1.964(3) . ?
Al C18 1.983(3) . ?
Al N1 2.012(3) . ?
Al O 2.200(2) . ?
O C12 1.384(4) . ?
O C13 1.428(4) . ?
N1 C16 1.324(4) . ?
N1 N2 1.362(4) . ?
N2 C14 1.357(4) . ?
N2 C6 1.423(4) . ?
N3 C7 1.392(4) . ?
N3 C1 1.399(4) . ?
C1 C2 1.399(4) . ?
C1 C6 1.419(4) . ?
C2 C3 1.381(4) . ?
C2 H2A 0.9500 . ?
C3 C4 1.389(5) . ?
C3 H3A 0.9500 . ?
C4 C5 1.367(5) . ?
C4 H4A 0.9500 . ?
C5 C6 1.387(4) . ?
C5 H5A 0.9500 . ?
C7 C8 1.397(4) . ?
C7 C12 1.403(4) . ?
C8 C9 1.390(4) . ?
C8 H8A 0.9500 . ?
C9 C10 1.370(4) . ?
C9 H9A 0.9500 . ?
C10 C11 1.385(4) . ?
C10 H10A 0.9500 . ?
C11 C12 1.373(4) . ?
C11 H11A 0.9500 . ?
C13 H13A 0.9800 . ?
C13 H13B 0.9800 . ?
C13 H13C 0.9800 . ?
C14 C15 1.361(5) . ?
C14 H14A 0.9500 . ?
C15 C16 1.395(5) . ?
C15 H15A 0.9500 . ?
C16 H16A 0.9500 . ?
C17 H17A 0.9800 . ?
C17 H17B 0.9800 . ?
C17 H17C 0.9800 . ?
C18 H18A 0.9800 . ?
C18 H18B 0.9800 . ?
C18 H18C 0.9800 . ?
